data_4304234
loop_
_publ_author_name
'Nathan J. Silvernail'
'Jeffrey W. Pavlik'
'Bruce C. Noll'
'Charles E. Schulz'
'W. Robert Scheidt'

_publ_contact_author_address
;Dept. of Chemistry and Biochemistry                    
251 Nieuwland Science Hall
University of Notre Dame                         
Notre Dame, IN 46556-5670     
;
_publ_contact_author_email scheidt.1@nd.edu
_publ_contact_author_fax '01 574 631 4044'
_publ_contact_author_name 'W. Robert Scheidt'
_publ_contact_author_phone '01 574 631 6816'
_publ_section_title
;
Reversible NO Motion in Crystalline [Fe(Porph)(1-MeIm)(NO)] Derivatives
;
_journal_name_full 'Inorganic Chemistry'
_journal_page_first 912
_journal_page_last 920
_journal_paper_doi 10.1021/ic701700p
_journal_volume 47
_journal_year 2008
_chemical_formula_moiety 'C48 H30 F4 Fe N7 O'
_chemical_formula_sum 'C48 H30 F4 Fe N7 O'
_chemical_formula_weight 852.64
_chemical_name_common '[Fe(TPFP)(NO)(1-MeIm)]'
_chemical_name_systematic
; 
 ? 
;
_space_group_IT_number 14
_symmetry_cell_setting monoclinic
_symmetry_Int_Tables_number 14
_symmetry_space_group_name_Hall '-P 2yn'
_symmetry_space_group_name_H-M 'P 1 21/n 1'
_atom_sites_solution_hydrogens geom
_atom_sites_solution_primary direct
_atom_sites_solution_secondary difmap
_audit_creation_method SHELXL-97
_cell_angle_alpha 90.00
_cell_angle_beta 98.893(2)
_cell_angle_gamma 90.00
_cell_formula_units_Z 4
_cell_length_a 14.2767(4)
_cell_length_b 19.0568(4)
_cell_length_c 15.0121(4)
_cell_measurement_reflns_used 6759
_cell_measurement_temperature 293(2)
_cell_measurement_theta_max 26.9681
_cell_measurement_theta_min 2.5407
_cell_volume 4035.22(18)
_computing_cell_refinement 'APEX2/SAINT (Bruker, 2004)'
_computing_data_collection 'APEX2 (Bruker, 2004)'
_computing_data_reduction 'SAINT/XPREP (Bruker, 2004; Sheldrick, 2001)'
_computing_molecular_graphics 'Platon (Spek, 2004)'
_computing_publication_material 'XCIF (Sheldrick, 2001)'
_computing_structure_refinement 'SHELXL-97 (Sheldrick, 1997)'
_computing_structure_solution 'SHELXS-97 (Sheldrick, 1990)'
_diffrn_ambient_temperature 293(2)
_diffrn_detector_area_resol_mean 8.33
_diffrn_measured_fraction_theta_full 1.000
_diffrn_measured_fraction_theta_max 1.000
_diffrn_measurement_device_type 'Bruker x8 Apex II CCD Diffractometer'
_diffrn_measurement_method '\w and \f scans'
_diffrn_radiation_monochromator graphite
_diffrn_radiation_source 'fine-focus sealed tube'
_diffrn_radiation_type MoK\a
_diffrn_radiation_wavelength 0.71073
_diffrn_reflns_av_R_equivalents 0.0400
_diffrn_reflns_av_sigmaI/netI 0.0206
_diffrn_reflns_limit_h_max 18
_diffrn_reflns_limit_h_min -18
_diffrn_reflns_limit_k_max 24
_diffrn_reflns_limit_k_min -22
_diffrn_reflns_limit_l_max 19
_diffrn_reflns_limit_l_min -19
_diffrn_reflns_number 96874
_diffrn_reflns_theta_full 26.73
_diffrn_reflns_theta_max 26.73
_diffrn_reflns_theta_min 1.74
_exptl_absorpt_coefficient_mu 0.440
_exptl_absorpt_correction_T_max 0.9528
_exptl_absorpt_correction_T_min 0.7981
_exptl_absorpt_correction_type multi-scan
_exptl_absorpt_process_details 'Blessing, R.H. ACTA Cryst. (1995) A51, 33-38'
_exptl_crystal_colour purple
_exptl_crystal_density_diffrn 1.403
_exptl_crystal_density_method 'not measured'
_exptl_crystal_description hexagonal
_exptl_crystal_F_000 1748
_exptl_crystal_recrystallization_method 'vapor diffusion (chloroform/isopropanol)'
_exptl_crystal_size_max 0.54
_exptl_crystal_size_mid 0.27
_exptl_crystal_size_min 0.11
_refine_diff_density_max .440
_refine_diff_density_min -.378
_refine_diff_density_rms .051
_refine_ls_extinction_method none
_refine_ls_goodness_of_fit_ref 1.084
_refine_ls_hydrogen_treatment constr
_refine_ls_matrix_type full
_refine_ls_number_parameters 574
_refine_ls_number_reflns 8554
_refine_ls_number_restraints 0
_refine_ls_restrained_S_all 1.084
_refine_ls_R_factor_all 0.0740
_refine_ls_R_factor_gt 0.0518
_refine_ls_shift/su_max 0.001
_refine_ls_shift/su_mean 0.000
_refine_ls_structure_factor_coef Fsqd
_refine_ls_weighting_details 'calc w=1/[\s^2^(Fo^2^)+(0.0490P)^2^+4.3991P] where P=(Fo^2^+2Fc^2^)/3'
_refine_ls_weighting_scheme calc
_refine_ls_wR_factor_gt 0.1277
_refine_ls_wR_factor_ref 0.1459
_reflns_number_gt 6445
_reflns_number_total 8554
_reflns_threshold_expression >2sigma(I)
_cod_data_source_file ic701700p-file019.cif
_cod_data_source_block '[FeTPfP1MeImNO]-mono(ns33_)__i'
_cod_original_sg_symbol_H-M 'P 21/n'
_cod_database_code 4304234

loop_
_symmetry_equiv_pos_as_xyz
'x, y, z'
'-x+1/2, y+1/2, -z+1/2'
'-x, -y, -z'
'x-1/2, -y-1/2, z-1/2'

loop_
_atom_site_label
_atom_site_type_symbol
_atom_site_fract_x
_atom_site_fract_y
_atom_site_fract_z
_atom_site_U_iso_or_equiv
_atom_site_adp_type
_atom_site_occupancy
_atom_site_symmetry_multiplicity
_atom_site_calc_flag
_atom_site_refinement_flags
_atom_site_disorder_assembly
_atom_site_disorder_group
Fe1 Fe 0.69281(2) 0.113727(19) 0.71302(2) 0.03640(12) Uani 1 1 d . B .
N1 N 0.63537(15) 0.12002(11) 0.58333(14) 0.0381(5) Uani 1 1 d . . .
N2 N 0.56433(15) 0.12173(11) 0.74858(14) 0.0383(5) Uani 1 1 d . . .
N3 N 0.75236(15) 0.11570(11) 0.84271(14) 0.0393(5) Uani 1 1 d . . .
N4 N 0.82346(15) 0.11103(11) 0.67721(14) 0.0389(5) Uani 1 1 d . . .
C(M1 C 0.46648(18) 0.12046(14) 0.59860(19) 0.0415(6) Uani 1 1 d . . .
C(M2 C 0.60852(19) 0.12261(14) 0.91379(18) 0.0414(6) Uani 1 1 d . . .
C(M3 C 0.92127(18) 0.10971(14) 0.82648(18) 0.0409(6) Uani 1 1 d . . .
C(M4 C 0.77955(19) 0.12036(14) 0.51283(18) 0.0426(6) Uani 1 1 d . . .
C(A1 C 0.68203(19) 0.12335(14) 0.51074(18) 0.0414(6) Uani 1 1 d . . .
C(A2 C 0.54057(19) 0.12220(13) 0.54882(17) 0.0401(6) Uani 1 1 d . A .
C(A3 C 0.47887(18) 0.11869(14) 0.69247(18) 0.0401(6) Uani 1 1 d . A .
C(A4 C 0.54314(18) 0.12046(14) 0.83440(18) 0.0410(6) Uani 1 1 d . . .
C(A5 C 0.70647(19) 0.12130(14) 0.91577(18) 0.0411(6) Uani 1 1 d . . .
C(A6 C 0.84741(19) 0.11531(14) 0.87667(17) 0.0408(6) Uani 1 1 d . . .
C(A7 C 0.90877(18) 0.10635(14) 0.73340(19) 0.0418(6) Uani 1 1 d . . .
C(A8 C 0.84488(19) 0.11266(14) 0.59132(19) 0.0428(6) Uani 1 1 d . . .
C(B1 C 0.6148(2) 0.12869(16) 0.42941(19) 0.0499(7) Uani 1 1 d . A .
H(B1 H 0.6289 0.1322 0.3712 0.060 Uiso 1 1 calc R . .
C(B2 C 0.5281(2) 0.12765(16) 0.45258(19) 0.0497(7) Uani 1 1 d . . .
H(B2 H 0.4708 0.1300 0.4137 0.060 Uiso 1 1 calc R A .
C(B3 C 0.4030(2) 0.11491(17) 0.7453(2) 0.0512(7) Uani 1 1 d . . .
H(B3 H 0.3385 0.1122 0.7233 0.061 Uiso 1 1 calc R A .
C(B4 C 0.4425(2) 0.11611(16) 0.8321(2) 0.0508(7) Uani 1 1 d . A .
H(B4 H 0.4107 0.1144 0.8817 0.061 Uiso 1 1 calc R . .
C(B5 C 0.7742(2) 0.12625(16) 0.99703(19) 0.0503(7) Uani 1 1 d . . .
H(B5 H 0.7608 0.1313 1.0554 0.060 Uiso 1 1 calc R . .
C(B6 C 0.8602(2) 0.12225(16) 0.97275(19) 0.0485(7) Uani 1 1 d . . .
H(B6 H 0.9179 0.1237 1.0112 0.058 Uiso 1 1 calc R . .
C(B7 C 0.9843(2) 0.10247(17) 0.6804(2) 0.0522(7) Uani 1 1 d . . .
H(B7 H 1.0486 0.0981 0.7023 0.063 Uiso 1 1 calc R . .
C(B8 C 0.9449(2) 0.10625(17) 0.5935(2) 0.0530(7) Uani 1 1 d . . .
H(B8 H 0.9767 0.1049 0.5439 0.064 Uiso 1 1 calc R . .
F10 F 0.09679(15) 0.13261(15) 0.40975(18) 0.1010(8) Uani 1 1 d . . .
C11 C 0.3692(4) 0.1230(5) 0.5527(6) 0.045(4) Uani 0.54(3) 1 d PG A 1
C12 C 0.3341(7) 0.0667(5) 0.4988(8) 0.041(2) Uani 0.54(3) 1 d PG A 1
H12 H 0.3721 0.0276 0.4942 0.049 Uiso 0.54(3) 1 calc PR A 1
C13 C 0.2422(7) 0.0687(5) 0.4519(8) 0.051(2) Uani 0.54(3) 1 d PG A 1
H13 H 0.2188 0.0310 0.4158 0.062 Uiso 0.54(3) 1 calc PR A 1
C14 C 0.1855(4) 0.1271(6) 0.4587(7) 0.053(3) Uani 0.54(3) 1 d PG A 1
C15 C 0.2206(7) 0.1835(7) 0.5125(12) 0.084(4) Uani 0.54(3) 1 d PG A 1
H15 H 0.1826 0.2226 0.5171 0.101 Uiso 0.54(3) 1 calc PR A 1
C16 C 0.3124(7) 0.1814(6) 0.5595(11) 0.070(3) Uani 0.54(3) 1 d PG A 1
H16 H 0.3359 0.2191 0.5955 0.084 Uiso 0.54(3) 1 calc PR A 1
C11A C 0.3660(5) 0.1223(6) 0.5441(7) 0.039(5) Uani 0.46(3) 1 d PG A 2
C12A C 0.3144(9) 0.0618(5) 0.5187(11) 0.047(3) Uani 0.46(3) 1 d PG A 2
H12A H 0.3408 0.0180 0.5341 0.057 Uiso 0.46(3) 1 calc PR A 2
C13A C 0.2236(9) 0.0667(5) 0.4701(11) 0.060(3) Uani 0.46(3) 1 d PG A 2
H13A H 0.1891 0.0262 0.4530 0.072 Uiso 0.46(3) 1 calc PR A 2
C14A C 0.1842(6) 0.1322(7) 0.4469(8) 0.085(6) Uani 0.46(3) 1 d PG A 2
C15A C 0.2358(9) 0.1927(5) 0.4724(15) 0.073(4) Uani 0.46(3) 1 d PG A 2
H15A H 0.2095 0.2365 0.4569 0.088 Uiso 0.46(3) 1 calc PR A 2
C16A C 0.3267(8) 0.1878(5) 0.5210(14) 0.065(4) Uani 0.46(3) 1 d PG A 2
H16A H 0.3612 0.2283 0.5380 0.078 Uiso 0.46(3) 1 calc PR A 2
F20 F 0.48387(15) 0.15303(14) 1.24660(13) 0.0868(7) Uani 1 1 d . . .
C21 C 0.57225(19) 0.12853(15) 1.00163(18) 0.0436(6) Uani 1 1 d . . .
C22 C 0.5341(2) 0.19115(17) 1.0249(2) 0.0554(7) Uani 1 1 d . . .
H22 H 0.5286 0.2284 0.9844 0.067 Uiso 1 1 calc R . .
C23 C 0.5038(2) 0.1994(2) 1.1075(2) 0.0635(9) Uani 1 1 d . . .
H23 H 0.4786 0.2419 1.1232 0.076 Uiso 1 1 calc R . .
C24 C 0.5118(2) 0.1442(2) 1.1648(2) 0.0592(8) Uani 1 1 d . . .
C25 C 0.5465(3) 0.0812(2) 1.1442(2) 0.0709(10) Uani 1 1 d . . .
H25 H 0.5496 0.0439 1.1845 0.085 Uiso 1 1 calc R . .
C26 C 0.5771(2) 0.07352(18) 1.0615(2) 0.0623(8) Uani 1 1 d . . .
H26 H 0.6012 0.0306 1.0463 0.075 Uiso 1 1 calc R . .
F30 F 1.29509(14) 0.12364(15) 1.00653(18) 0.1020(9) Uani 1 1 d . . .
C31 C 1.02042(10) 0.11258(10) 0.87678(14) 0.0422(6) Uani 1 1 d G . .
C32 C 1.07266(14) 0.05154(8) 0.89711(16) 0.0651(9) Uani 1 1 d G . .
H32A H 1.0456 0.0081 0.8808 0.078 Uiso 1 1 calc R . .
C33 C 1.16532(13) 0.05541(11) 0.94187(18) 0.0780(11) Uani 1 1 d G . .
H33A H 1.2003 0.0146 0.9555 0.094 Uiso 1 1 calc R . .
C34 C 1.20574(11) 0.12032(13) 0.96631(18) 0.0671(9) Uani 1 1 d G . .
C35 C 1.15350(15) 0.18136(10) 0.9460(2) 0.0972(15) Uani 1 1 d G . .
H35A H 1.1805 0.2248 0.9623 0.117 Uiso 1 1 calc R . .
C36 C 1.06084(15) 0.17749(8) 0.90121(19) 0.0894(14) Uani 1 1 d G . .
H36A H 1.0259 0.2183 0.8876 0.107 Uiso 1 1 calc R . .
F40 F 0.90778(17) 0.14856(18) 0.18074(14) 0.1073(9) Uani 1 1 d . . .
C41 C 0.8162(2) 0.12628(16) 0.42462(19) 0.0482(7) Uani 1 1 d . . .
C42 C 0.8514(2) 0.18862(19) 0.3998(2) 0.0641(9) Uani 1 1 d . . .
H42 H 0.8545 0.2267 0.4389 0.077 Uiso 1 1 calc R . .
C43 C 0.8826(3) 0.1963(2) 0.3175(3) 0.0790(11) Uani 1 1 d . . .
H43 H 0.9063 0.2390 0.3010 0.095 Uiso 1 1 calc R . .
C44 C 0.8780(2) 0.1413(3) 0.2622(2) 0.0696(10) Uani 1 1 d . . .
C45 C 0.8440(4) 0.0792(3) 0.2832(3) 0.1029(16) Uani 1 1 d . . .
H45 H 0.8412 0.0418 0.2431 0.123 Uiso 1 1 calc R . .
C46 C 0.8131(4) 0.0713(2) 0.3658(3) 0.0928(14) Uani 1 1 d . . .
H46 H 0.7900 0.0280 0.3813 0.111 Uiso 1 1 calc R . .
N5 N 0.67719(18) 0.02249(13) 0.71210(17) 0.0513(6) Uani 1 1 d . . .
O1 O 0.6136(3) -0.01892(17) 0.6955(4) 0.0904(14) Uani 0.739(5) 1 d P B 1
O1A O 0.6472(8) -0.0139(5) 0.7709(11) 0.0904(14) Uani 0.261(5) 1 d P B 2
N6 N 0.70314(15) 0.22672(12) 0.71497(15) 0.0429(5) Uani 1 1 d . . .
N7 N 0.67241(18) 0.33952(13) 0.70394(18) 0.0549(6) Uani 1 1 d . . .
C1 C 0.6374(2) 0.27434(16) 0.6957(2) 0.0546(7) Uani 1 1 d . B .
H1 H 0.5735 0.2641 0.6782 0.066 Uiso 1 1 calc R . .
C2 C 0.7660(2) 0.33298(18) 0.7308(3) 0.0749(11) Uani 1 1 d . B .
H2 H 0.8097 0.3692 0.7428 0.090 Uiso 1 1 calc R . .
C3 C 0.7843(2) 0.26393(17) 0.7368(3) 0.0707(10) Uani 1 1 d . B .
H3 H 0.8442 0.2444 0.7536 0.085 Uiso 1 1 calc R . .
C4 C 0.6212(3) 0.40554(19) 0.6881(3) 0.0826(12) Uani 1 1 d . B .
H4A H 0.5668 0.3989 0.6425 0.124 Uiso 1 1 calc R . .
H4B H 0.6621 0.4403 0.6682 0.124 Uiso 1 1 calc R . .
H4C H 0.6010 0.4209 0.7429 0.124 Uiso 1 1 calc R . .

loop_
_atom_site_aniso_label
_atom_site_aniso_U_11
_atom_site_aniso_U_22
_atom_site_aniso_U_33
_atom_site_aniso_U_23
_atom_site_aniso_U_13
_atom_site_aniso_U_12
Fe1 0.03247(19) 0.0404(2) 0.0358(2) -0.00069(15) 0.00361(14) 0.00134(15)
N1 0.0354(11) 0.0416(12) 0.0365(11) -0.0024(9) 0.0025(9) 0.0007(9)
N2 0.0346(11) 0.0424(12) 0.0372(11) 0.0010(9) 0.0030(9) 0.0004(9)
N3 0.0337(11) 0.0469(12) 0.0371(11) -0.0003(9) 0.0048(9) 0.0024(9)
N4 0.0344(11) 0.0444(12) 0.0375(11) -0.0036(9) 0.0043(9) 0.0017(9)
C(M1 0.0339(13) 0.0406(14) 0.0476(15) -0.0036(11) -0.0009(11) 0.0000(11)
C(M2 0.0390(14) 0.0468(15) 0.0388(14) 0.0013(11) 0.0074(11) 0.0010(11)
C(M3 0.0360(13) 0.0445(15) 0.0413(14) -0.0002(11) 0.0027(11) 0.0030(11)
C(M4 0.0431(14) 0.0458(15) 0.0397(14) -0.0048(11) 0.0085(11) 0.0000(12)
C(A1 0.0412(14) 0.0446(15) 0.0380(14) -0.0023(11) 0.0053(11) -0.0012(11)
C(A2 0.0400(14) 0.0405(14) 0.0380(13) -0.0012(11) 0.0008(11) -0.0016(11)
C(A3 0.0340(13) 0.0437(14) 0.0418(14) -0.0019(11) 0.0030(11) -0.0008(11)
C(A4 0.0348(13) 0.0461(15) 0.0423(14) 0.0015(11) 0.0062(11) 0.0023(11)
C(A5 0.0384(14) 0.0458(15) 0.0384(14) 0.0017(11) 0.0038(11) 0.0025(11)
C(A6 0.0379(13) 0.0456(15) 0.0374(13) 0.0002(11) 0.0013(11) 0.0019(11)
C(A7 0.0334(13) 0.0446(15) 0.0475(15) -0.0014(12) 0.0062(11) 0.0034(11)
C(A8 0.0383(14) 0.0460(15) 0.0446(15) -0.0031(12) 0.0078(11) 0.0019(11)
C(B1 0.0459(16) 0.0655(19) 0.0374(14) 0.0014(13) 0.0035(12) -0.0047(13)
C(B2 0.0442(15) 0.0634(19) 0.0390(15) 0.0020(13) -0.0017(12) -0.0035(13)
C(B3 0.0336(14) 0.069(2) 0.0497(16) -0.0036(14) 0.0036(12) -0.0003(13)
C(B4 0.0378(14) 0.069(2) 0.0469(16) -0.0022(14) 0.0112(12) -0.0015(13)
C(B5 0.0475(16) 0.0667(19) 0.0359(14) -0.0019(13) 0.0039(12) 0.0015(14)
C(B6 0.0380(14) 0.0648(19) 0.0403(15) -0.0008(13) -0.0010(11) 0.0023(13)
C(B7 0.0354(14) 0.072(2) 0.0500(17) 0.0032(14) 0.0080(12) 0.0084(13)
C(B8 0.0406(15) 0.072(2) 0.0476(16) -0.0047(15) 0.0117(13) 0.0074(14)
F10 0.0454(12) 0.132(2) 0.1130(19) -0.0073(16) -0.0263(12) 0.0074(12)
C11 0.052(8) 0.045(9) 0.039(5) -0.008(5) 0.009(5) -0.003(6)
C12 0.026(4) 0.045(4) 0.054(5) 0.004(3) 0.013(3) -0.009(3)
C13 0.040(5) 0.057(5) 0.057(5) -0.003(3) 0.007(4) -0.013(3)
C14 0.019(4) 0.084(8) 0.049(4) -0.005(5) -0.017(3) 0.012(5)
C15 0.064(5) 0.090(7) 0.091(9) -0.019(6) -0.015(5) 0.038(5)
C16 0.056(4) 0.076(6) 0.070(7) -0.028(5) -0.015(4) 0.018(4)
C11A 0.019(6) 0.053(11) 0.041(6) 0.000(6) -0.006(5) 0.007(6)
C12A 0.025(4) 0.045(4) 0.074(8) 0.010(4) 0.013(4) -0.009(3)
C13A 0.027(4) 0.078(7) 0.072(8) 0.001(5) -0.001(5) -0.023(4)
C14A 0.081(13) 0.079(12) 0.094(11) 0.008(9) 0.013(9) -0.006(9)
C15A 0.062(6) 0.058(5) 0.089(10) 0.004(5) -0.024(6) 0.010(4)
C16A 0.058(5) 0.044(4) 0.083(9) -0.010(5) -0.020(6) 0.005(4)
F20 0.0718(13) 0.149(2) 0.0426(10) 0.0048(12) 0.0179(9) 0.0162(14)
C21 0.0351(13) 0.0560(17) 0.0395(14) 0.0019(12) 0.0050(11) -0.0002(12)
C22 0.0602(19) 0.0573(18) 0.0505(17) 0.0066(14) 0.0142(14) 0.0065(15)
C23 0.064(2) 0.073(2) 0.0556(19) -0.0063(17) 0.0163(16) 0.0107(17)
C24 0.0437(16) 0.096(3) 0.0382(15) 0.0004(16) 0.0077(13) 0.0038(17)
C25 0.075(2) 0.085(3) 0.055(2) 0.0234(18) 0.0197(18) 0.008(2)
C26 0.070(2) 0.061(2) 0.0578(19) 0.0100(16) 0.0185(16) 0.0106(16)
F30 0.0400(11) 0.152(2) 0.1053(18) -0.0114(16) -0.0173(11) -0.0061(12)
C31 0.0367(13) 0.0489(15) 0.0403(14) -0.0010(12) 0.0038(11) 0.0009(11)
C32 0.0463(17) 0.0522(19) 0.091(3) -0.0054(17) -0.0083(17) 0.0036(14)
C33 0.051(2) 0.073(2) 0.102(3) 0.000(2) -0.0146(19) 0.0180(18)
C34 0.0355(16) 0.097(3) 0.066(2) -0.0051(19) -0.0030(14) -0.0034(17)
C35 0.061(2) 0.072(3) 0.146(4) -0.007(3) -0.022(3) -0.020(2)
C36 0.055(2) 0.054(2) 0.148(4) 0.002(2) -0.022(2) -0.0041(17)
F40 0.0821(16) 0.201(3) 0.0427(11) 0.0056(14) 0.0208(11) -0.0014(17)
C41 0.0423(15) 0.0630(19) 0.0395(15) -0.0031(13) 0.0067(12) 0.0016(13)
C42 0.070(2) 0.072(2) 0.0541(19) -0.0046(16) 0.0200(16) -0.0083(17)
C43 0.084(3) 0.095(3) 0.064(2) 0.012(2) 0.027(2) -0.009(2)
C44 0.0503(19) 0.119(3) 0.0400(17) 0.000(2) 0.0092(14) -0.001(2)
C45 0.140(4) 0.110(4) 0.068(3) -0.035(3) 0.047(3) -0.011(3)
C46 0.141(4) 0.074(3) 0.076(3) -0.020(2) 0.055(3) -0.016(3)
N5 0.0528(14) 0.0393(13) 0.0616(16) 0.0021(11) 0.0084(12) 0.0022(11)
O1 0.068(2) 0.0411(16) 0.159(5) -0.008(2) 0.008(2) -0.0102(16)
O1A 0.068(2) 0.0411(16) 0.159(5) -0.008(2) 0.008(2) -0.0102(16)
N6 0.0400(12) 0.0440(13) 0.0450(12) -0.0019(10) 0.0076(10) -0.0020(10)
N7 0.0505(14) 0.0423(14) 0.0708(17) 0.0016(12) 0.0060(13) 0.0034(11)
C1 0.0403(15) 0.0490(17) 0.072(2) -0.0006(15) 0.0019(14) 0.0013(13)
C2 0.0479(19) 0.0457(19) 0.127(3) -0.001(2) 0.001(2) -0.0069(14)
C3 0.0414(16) 0.0499(19) 0.115(3) -0.0041(19) -0.0052(18) -0.0017(14)
C4 0.067(2) 0.051(2) 0.126(4) 0.008(2) 0.004(2) 0.0136(17)

loop_
_atom_type_symbol
_atom_type_description
_atom_type_scat_dispersion_real
_atom_type_scat_dispersion_imag
_atom_type_scat_source
C C .0033 .0016 'International Tables Vol C Tables 4.2.6.8 and 6.1.1.4'
H H .0000 .0000 'International Tables Vol C Tables 4.2.6.8 and 6.1.1.4'
N N .0061 .0033 'International Tables Vol C Tables 4.2.6.8 and 6.1.1.4'
O O .0106 .0060 'International Tables Vol C Tables 4.2.6.8 and 6.1.1.4'
F F .0171 .0103 'International Tables Vol C Tables 4.2.6.8 and 6.1.1.4'
Fe Fe .3463 .8444 'International Tables Vol C Tables 4.2.6.8 and 6.1.1.4'

loop_
_geom_angle_atom_site_label_1
_geom_angle_atom_site_label_2
_geom_angle_atom_site_label_3
_geom_angle
_geom_angle_site_symmetry_1
_geom_angle_site_symmetry_3
_geom_angle_publ_flag
N5 Fe1 N2 87.52(10) . . ?
N5 Fe1 N1 91.11(10) . . ?
N2 Fe1 N1 90.02(9) . . ?
N5 Fe1 N3 93.48(11) . . ?
N2 Fe1 N3 90.47(9) . . ?
N1 Fe1 N3 175.40(9) . . ?
N5 Fe1 N4 95.41(10) . . ?
N2 Fe1 N4 177.07(9) . . ?
N1 Fe1 N4 89.94(9) . . ?
N3 Fe1 N4 89.34(9) . . ?
N5 Fe1 N6 176.54(10) . . ?
N2 Fe1 N6 89.07(8) . . ?
N1 Fe1 N6 88.29(9) . . ?
N3 Fe1 N6 87.14(9) . . ?
N4 Fe1 N6 88.00(8) . . ?
C(A1 N1 C(A2 105.8(2) . . ?
C(A1 N1 Fe1 127.19(17) . . ?
C(A2 N1 Fe1 127.03(18) . . ?
C(A4 N2 C(A3 105.8(2) . . ?
C(A4 N2 Fe1 126.67(17) . . ?
C(A3 N2 Fe1 126.85(18) . . ?
C(A5 N3 C(A6 105.7(2) . . ?
C(A5 N3 Fe1 126.75(17) . . ?
C(A6 N3 Fe1 127.43(18) . . ?
C(A8 N4 C(A7 105.9(2) . . ?
C(A8 N4 Fe1 126.81(17) . . ?
C(A7 N4 Fe1 127.30(18) . . ?
C(A2 C(M1 C(A3 123.9(2) . . ?
C(A2 C(M1 C11 119.8(4) . . ?
C(A3 C(M1 C11 116.3(4) . . ?
C(A2 C(M1 C11A 116.1(4) . . ?
C(A3 C(M1 C11A 120.0(4) . . ?
C(A5 C(M2 C(A4 123.6(2) . . ?
C(A5 C(M2 C21 117.8(2) . . ?
C(A4 C(M2 C21 118.6(2) . . ?
C(A7 C(M3 C(A6 124.1(2) . . ?
C(A7 C(M3 C31 118.4(2) . . ?
C(A6 C(M3 C31 117.4(2) . . ?
C(A1 C(M4 C(A8 124.1(3) . . ?
C(A1 C(M4 C41 117.5(2) . . ?
C(A8 C(M4 C41 118.4(2) . . ?
N1 C(A1 C(M4 126.3(2) . . ?
N1 C(A1 C(B1 109.7(2) . . ?
C(M4 C(A1 C(B1 123.9(3) . . ?
N1 C(A2 C(M1 125.8(2) . . ?
N1 C(A2 C(B2 110.1(2) . . ?
C(M1 C(A2 C(B2 124.0(3) . . ?
N2 C(A3 C(M1 125.6(2) . . ?
N2 C(A3 C(B3 109.7(2) . . ?
C(M1 C(A3 C(B3 124.7(2) . . ?
N2 C(A4 C(M2 126.0(2) . . ?
N2 C(A4 C(B4 110.2(2) . . ?
C(M2 C(A4 C(B4 123.9(3) . . ?
N3 C(A5 C(M2 126.0(2) . . ?
N3 C(A5 C(B5 110.1(2) . . ?
C(M2 C(A5 C(B5 123.9(3) . . ?
N3 C(A6 C(M3 126.0(2) . . ?
N3 C(A6 C(B6 109.8(2) . . ?
C(M3 C(A6 C(B6 124.3(2) . . ?
N4 C(A7 C(M3 125.6(2) . . ?
N4 C(A7 C(B7 109.4(2) . . ?
C(M3 C(A7 C(B7 124.9(3) . . ?
N4 C(A8 C(M4 125.5(2) . . ?
N4 C(A8 C(B8 110.1(2) . . ?
C(M4 C(A8 C(B8 124.4(3) . . ?
C(B2 C(B1 C(A1 107.6(3) . . ?
C(B2 C(B1 H(B1 126.2 . . ?
C(A1 C(B1 H(B1 126.2 . . ?
C(B1 C(B2 C(A2 106.7(3) . . ?
C(B1 C(B2 H(B2 126.6 . . ?
C(A2 C(B2 H(B2 126.6 . . ?
C(B4 C(B3 C(A3 107.2(2) . . ?
C(B4 C(B3 H(B3 126.4 . . ?
C(A3 C(B3 H(B3 126.4 . . ?
C(B3 C(B4 C(A4 107.2(3) . . ?
C(B3 C(B4 H(B4 126.4 . . ?
C(A4 C(B4 H(B4 126.4 . . ?
C(B6 C(B5 C(A5 106.9(3) . . ?
C(B6 C(B5 H(B5 126.5 . . ?
C(A5 C(B5 H(B5 126.5 . . ?
C(B5 C(B6 C(A6 107.5(2) . . ?
C(B5 C(B6 H(B6 126.2 . . ?
C(A6 C(B6 H(B6 126.2 . . ?
C(B8 C(B7 C(A7 107.4(3) . . ?
C(B8 C(B7 H(B7 126.3 . . ?
C(A7 C(B7 H(B7 126.3 . . ?
C(B7 C(B8 C(A8 107.1(3) . . ?
C(B7 C(B8 H(B8 126.4 . . ?
C(A8 C(B8 H(B8 126.4 . . ?
C12 C11 C16 120.0 . . ?
C12 C11 C(M1 118.8(6) . . ?
C16 C11 C(M1 121.2(6) . . ?
C11 C12 C13 120.0 . . ?
C11 C12 H12 120.0 . . ?
C13 C12 H12 120.0 . . ?
C14 C13 C12 120.0 . . ?
C14 C13 H13 120.0 . . ?
C12 C13 H13 120.0 . . ?
F10 C14 C13 121.6(6) . . ?
F10 C14 C15 118.3(6) . . ?
C13 C14 C15 120.0 . . ?
C16 C15 C14 120.0 . . ?
C16 C15 H15 120.0 . . ?
C14 C15 H15 120.0 . . ?
C15 C16 C11 120.0 . . ?
C15 C16 H16 120.0 . . ?
C11 C16 H16 120.0 . . ?
C12A C11A C16A 120.0 . . ?
C12A C11A C(M1 122.5(7) . . ?
C16A C11A C(M1 117.5(7) . . ?
C11A C12A C13A 120.0 . . ?
C11A C12A H12A 120.0 . . ?
C13A C12A H12A 120.0 . . ?
C14A C13A C12A 120.0 . . ?
C14A C13A H13A 120.0 . . ?
C12A C13A H13A 120.0 . . ?
F10 C14A C13A 116.2(9) . . ?
F10 C14A C15A 123.5(9) . . ?
C13A C14A C15A 120.0 . . ?
C16A C15A C14A 120.0 . . ?
C16A C15A H15A 120.0 . . ?
C14A C15A H15A 120.0 . . ?
C15A C16A C11A 120.0 . . ?
C15A C16A H16A 120.0 . . ?
C11A C16A H16A 120.0 . . ?
C26 C21 C22 118.4(3) . . ?
C26 C21 C(M2 122.0(3) . . ?
C22 C21 C(M2 119.6(3) . . ?
C21 C22 C23 121.1(3) . . ?
C21 C22 H22 119.5 . . ?
C23 C22 H22 119.5 . . ?
C24 C23 C22 118.3(3) . . ?
C24 C23 H23 120.9 . . ?
C22 C23 H23 120.9 . . ?
C23 C24 C25 122.9(3) . . ?
C23 C24 F20 118.1(3) . . ?
C25 C24 F20 119.0(3) . . ?
C24 C25 C26 118.4(3) . . ?
C24 C25 H25 120.8 . . ?
C26 C25 H25 120.8 . . ?
C21 C26 C25 121.0(3) . . ?
C21 C26 H26 119.5 . . ?
C25 C26 H26 119.5 . . ?
C32 C31 C36 120.0 . . ?
C32 C31 C(M3 120.86(16) . . ?
C36 C31 C(M3 119.12(16) . . ?
C31 C32 C33 120.0 . . ?
C31 C32 H32A 120.0 . . ?
C33 C32 H32A 120.0 . . ?
C32 C33 C34 120.0 . . ?
C32 C33 H33A 120.0 . . ?
C34 C33 H33A 120.0 . . ?
F30 C34 C35 120.4(2) . . ?
F30 C34 C33 119.6(2) . . ?
C35 C34 C33 120.0 . . ?
C34 C35 C36 120.0 . . ?
C34 C35 H35A 120.0 . . ?
C36 C35 H35A 120.0 . . ?
C35 C36 C31 120.0 . . ?
C35 C36 H36A 120.0 . . ?
C31 C36 H36A 120.0 . . ?
C42 C41 C46 117.9(3) . . ?
C42 C41 C(M4 120.0(3) . . ?
C46 C41 C(M4 122.1(3) . . ?
C41 C42 C43 121.2(3) . . ?
C41 C42 H42 119.4 . . ?
C43 C42 H42 119.4 . . ?
C44 C43 C42 118.8(4) . . ?
C44 C43 H43 120.6 . . ?
C42 C43 H43 120.6 . . ?
C43 C44 C45 122.3(3) . . ?
C43 C44 F40 119.2(4) . . ?
C45 C44 F40 118.5(4) . . ?
C44 C45 C46 119.0(4) . . ?
C44 C45 H45 120.5 . . ?
C46 C45 H45 120.5 . . ?
C41 C46 C45 120.7(4) . . ?
C41 C46 H46 119.6 . . ?
C45 C46 H46 119.6 . . ?
O1 N5 O1A 56.7(6) . . ?
O1 N5 Fe1 138.2(3) . . ?
O1A N5 Fe1 127.0(6) . . ?
C1 N6 C3 104.4(3) . . ?
C1 N6 Fe1 130.19(19) . . ?
C3 N6 Fe1 125.4(2) . . ?
C1 N7 C2 106.4(3) . . ?
C1 N7 C4 128.1(3) . . ?
C2 N7 C4 125.5(3) . . ?
N6 C1 N7 112.3(3) . . ?
N6 C1 H1 123.8 . . ?
N7 C1 H1 123.8 . . ?
N7 C2 C3 106.7(3) . . ?
N7 C2 H2 126.7 . . ?
C3 C2 H2 126.7 . . ?
C2 C3 N6 110.2(3) . . ?
C2 C3 H3 124.9 . . ?
N6 C3 H3 124.9 . . ?
N7 C4 H4A 109.5 . . ?
N7 C4 H4B 109.5 . . ?
H4A C4 H4B 109.5 . . ?
N7 C4 H4C 109.5 . . ?
H4A C4 H4C 109.5 . . ?
H4B C4 H4C 109.5 . . ?

loop_
_geom_bond_atom_site_label_1
_geom_bond_atom_site_label_2
_geom_bond_distance
_geom_bond_site_symmetry_2
_geom_bond_publ_flag
Fe1 N5 1.753(2) . ?
Fe1 N2 1.994(2) . ?
Fe1 N1 1.996(2) . ?
Fe1 N3 2.001(2) . ?
Fe1 N4 2.020(2) . ?
Fe1 N6 2.158(2) . ?
N1 C(A1 1.364(3) . ?
N1 C(A2 1.373(3) . ?
N2 C(A4 1.368(3) . ?
N2 C(A3 1.373(3) . ?
N3 C(A5 1.366(3) . ?
N3 C(A6 1.374(3) . ?
N4 C(A8 1.371(3) . ?
N4 C(A7 1.373(3) . ?
C(M1 C(A2 1.387(4) . ?
C(M1 C(A3 1.393(4) . ?
C(M1 C11 1.453(7) . ?
C(M1 C11A 1.538(8) . ?
C(M2 C(A5 1.394(4) . ?
C(M2 C(A4 1.396(4) . ?
C(M2 C21 1.494(4) . ?
C(M3 C(A7 1.382(4) . ?
C(M3 C(A6 1.392(4) . ?
C(M3 C31 1.499(3) . ?
C(M4 C(A1 1.389(4) . ?
C(M4 C(A8 1.393(4) . ?
C(M4 C41 1.501(4) . ?
C(A1 C(B1 1.436(4) . ?
C(A2 C(B2 1.432(4) . ?
C(A3 C(B3 1.441(4) . ?
C(A4 C(B4 1.434(4) . ?
C(A5 C(B5 1.438(4) . ?
C(A6 C(B6 1.432(4) . ?
C(A7 C(B7 1.437(4) . ?
C(A8 C(B8 1.428(4) . ?
C(B1 C(B2 1.336(4) . ?
C(B1 H(B1 0.9300 . ?
C(B2 H(B2 0.9300 . ?
C(B3 C(B4 1.337(4) . ?
C(B3 H(B3 0.9300 . ?
C(B4 H(B4 0.9300 . ?
C(B5 C(B6 1.335(4) . ?
C(B5 H(B5 0.9300 . ?
C(B6 H(B6 0.9300 . ?
C(B7 C(B8 1.340(4) . ?
C(B7 H(B7 0.9300 . ?
C(B8 H(B8 0.9300 . ?
F10 C14A 1.286(8) . ?
F10 C14 1.366(7) . ?
C11 C12 1.3900 . ?
C11 C16 1.3900 . ?
C12 C13 1.3900 . ?
C12 H12 0.9300 . ?
C13 C14 1.3900 . ?
C13 H13 0.9300 . ?
C14 C15 1.3900 . ?
C15 C16 1.3900 . ?
C15 H15 0.9300 . ?
C16 H16 0.9300 . ?
C11A C12A 1.3900 . ?
C11A C16A 1.3900 . ?
C12A C13A 1.3900 . ?
C12A H12A 0.9300 . ?
C13A C14A 1.3900 . ?
C13A H13A 0.9300 . ?
C14A C15A 1.3900 . ?
C15A C16A 1.3900 . ?
C15A H15A 0.9300 . ?
C16A H16A 0.9300 . ?
F20 C24 1.359(3) . ?
C21 C26 1.376(4) . ?
C21 C22 1.379(4) . ?
C22 C23 1.384(4) . ?
C22 H22 0.9300 . ?
C23 C24 1.353(5) . ?
C23 H23 0.9300 . ?
C24 C25 1.353(5) . ?
C25 C26 1.386(5) . ?
C25 H25 0.9300 . ?
C26 H26 0.9300 . ?
F30 C34 1.326(2) . ?
C31 C32 1.3900 . ?
C31 C36 1.3900 . ?
C32 C33 1.3900 . ?
C32 H32A 0.9300 . ?
C33 C34 1.3900 . ?
C33 H33A 0.9300 . ?
C34 C35 1.3900 . ?
C35 C36 1.3900 . ?
C35 H35A 0.9300 . ?
C36 H36A 0.9300 . ?
F40 C44 1.362(4) . ?
C41 C42 1.364(4) . ?
C41 C46 1.368(5) . ?
C42 C43 1.385(5) . ?
C42 H42 0.9300 . ?
C43 C44 1.331(6) . ?
C43 H43 0.9300 . ?
C44 C45 1.336(6) . ?
C45 C46 1.387(5) . ?
C45 H45 0.9300 . ?
C46 H46 0.9300 . ?
N5 O1 1.200(4) . ?
N5 O1A 1.248(14) . ?
N6 C1 1.305(4) . ?
N6 C3 1.355(4) . ?
N7 C1 1.337(4) . ?
N7 C2 1.340(4) . ?
N7 C4 1.456(4) . ?
C1 H1 0.9300 . ?
C2 C3 1.342(5) . ?
C2 H2 0.9300 . ?
C3 H3 0.9300 . ?
C4 H4A 0.9600 . ?
C4 H4B 0.9600 . ?
C4 H4C 0.9600 . ?
